data_9015116
loop_
_publ_author_name
'Rastsvetaeva, R. K.'
'Borutskii, B. E.'
'Shlyukova, Z. V.'

_publ_section_title
;
 Crystal structure of Hibbing rinkite
;
_journal_name_full 'Soviet Physics Crystallography'
_journal_page_first 349
_journal_page_last 351
_journal_volume 36
_journal_year 1991
_chemical_compound_source 'Khibiny massif, Kola Peninsula, Russia'
_chemical_formula_sum 'Ca3.7 Ce0.9 F3.5 Na2.4 O14.5 Si4 Ti'
_chemical_name_mineral Rinkite
_space_group_IT_number 4
_symmetry_space_group_name_Hall 'P 2xa'
_symmetry_space_group_name_H-M 'P 21 1 1'
_cell_angle_alpha 101.26
_cell_angle_beta 90
_cell_angle_gamma 90
_cell_formula_units_Z 2
_cell_length_a 5.679
_cell_length_b 7.412
_cell_length_c 18.836
_cell_volume 777.597
_database_code_amcsd 0019464
_exptl_crystal_density_diffrn 3.367
_cod_original_formula_sum 'Si4 Ti Na2.4 Ca3.7 Ce.9 O14.5 F3.5'
_cod_database_code 9015116

loop_
_space_group_symop_operation_xyz
x,y,z
1/2+x,-y,-z

loop_
_atom_site_label
_atom_site_fract_x
_atom_site_fract_y
_atom_site_fract_z
_atom_site_occupancy
_atom_site_U_iso_or_equiv
Si1 0.35020 0.09340 0.38790 1.00000 0.01254
Si2 0.34900 0.52710 0.38910 1.00000 0.03078
Si3 0.65840 0.95280 0.11020 1.00000 0.00925
Si4 0.65800 0.38560 0.11260 1.00000 0.02457
Ti 0.50830 0.74800 0.25120 1.00000 0.02938
Na 0.50690 0.26420 0.25190 1.00000 0.02115
NaM1 0.00830 0.50440 0.25050 0.70000 0.02280
CaM1 0.00830 0.50440 0.25050 0.30000 0.02280
NaM2 0.00620 0.99770 0.25160 0.70000 0.02647
CaM2 0.00620 0.99770 0.25160 0.30000 0.02647
CaM3 0.84240 0.84680 0.44210 0.80000 0.01570
CeM3 0.84240 0.84680 0.44210 0.20000 0.01570
CaM4 0.16520 0.65140 0.05810 0.70000 0.01786
CeM4 0.16520 0.65140 0.05810 0.30000 0.01786
CaM5 0.83950 0.34560 0.44100 0.80000 0.02178
CeM5 0.83950 0.34560 0.44100 0.20000 0.02178
CaM6 0.16740 0.15800 0.05980 0.80000 0.02229
CeM6 0.16740 0.15800 0.05980 0.20000 0.02229
O1 0.56600 0.08590 0.44030 1.00000 0.02280
O2_1 0.89700 0.41460 0.06840 1.00000 0.01900
O3_1 0.10800 0.59900 0.43190 1.00000 0.03926
O4 0.57100 0.60300 0.44210 1.00000 0.01267
O5 0.35300 0.57800 0.31090 1.00000 0.02533
O6 0.89800 0.90500 0.06380 1.00000 0.01773
O7 0.64800 0.89300 0.18970 1.00000 0.02660
O8 0.43600 0.88900 0.06060 1.00000 0.05319
O9 0.36800 0.96100 0.30780 1.00000 0.03040
O10 0.65400 0.51200 0.19180 1.00000 0.02406
O11 0.36600 0.30000 0.36840 1.00000 0.03926
O12 0.64600 0.17700 0.12980 1.00000 0.03040
O13 0.43300 0.41300 0.05940 1.00000 0.03420
O14 0.09800 0.08500 0.42380 1.00000 0.05066
F1 0.79300 0.77600 0.31120 1.00000 0.02786
F2 0.15800 0.21500 0.18890 0.75000 0.03800
O2_2 0.15800 0.21500 0.18890 0.25000 0.03800
F3 0.19700 0.71700 0.19010 0.75000 0.04306
O3_2 0.19700 0.71700 0.19010 0.25000 0.04306
F4 0.84800 0.27800 0.31320 1.00000 0.04433

loop_
_cod_changelog_entry_id
_cod_changelog_entry_author
_cod_changelog_entry_date
_cod_changelog_entry_text
1
;cod-tools version 3.10.1
Id: cif_fix_AMCSD_atom_labels 10224 2024-08-07 11:09:31Z saulius
;
2024-08-07T19:40:14+03:00
;Changed the following '_atom_site_label' values:
the first duplicated label 'O2'  converted to 'O2_1'
duplicated label 'O2' at index 34 converted to 'O2_2'
the first duplicated label 'O3'  converted to 'O3_1'
duplicated label 'O3' at index 36 converted to 'O3_2'
;

loop_
_cod_related_entry_id
_cod_related_entry_database
_cod_related_entry_code
1 AMCSD 0019464
